data_7012574
loop_
_publ_author_name
'Crouch, David J.'
'Helliwell, Madeline'
'O'Brien, Paul'
'Park, Jin-Ho'
'Waters, John'
'Williams, David J.'

_publ_section_title
;
 Imino-bis(diisopropylphosphine chalcogenide) complexes of arsenic,
 antimony and bismuth. Synthesis, CVD studies and X-ray structure of
 M[N(EPiPr2)2]n (E = Se, S; M = As, Sb, Bi)
;
_journal_issue 8
_journal_name_full 'Dalton Transactions'
_journal_page_first 1500
_journal_page_last 1504
_journal_paper_doi 10.1039/b212151d
_journal_year 2003
_chemical_formula_sum 'C36 H84 N3 P6 Sb Se6'
_chemical_formula_weight 1340.39
_chemical_name_systematic ?
_space_group_IT_number 15
_symmetry_cell_setting monoclinic
_symmetry_space_group_name_Hall '-C 2yc'
_symmetry_space_group_name_H-M 'C 1 2/c 1'
_atom_sites_solution_hydrogens geom
_atom_sites_solution_primary direct
_atom_sites_solution_secondary difmap
_audit_creation_method SHELXL-97
_cell_angle_alpha 90.00
_cell_angle_beta 119.819(4)
_cell_angle_gamma 90.00
_cell_formula_units_Z 4
_cell_length_a 24.959(4)
_cell_length_b 12.9416(17)
_cell_length_c 19.316(3)
_cell_measurement_reflns_used 5870
_cell_measurement_temperature 100(2)
_cell_measurement_theta_max 26.40
_cell_measurement_theta_min 2.21
_cell_volume 5413.2(14)
_computing_cell_refinement 'Bruker SMART'
_computing_data_collection 'Bruker SMART'
_computing_data_reduction 'Bruker SAINT'
_computing_molecular_graphics 'Bruker SHELXTL'
_computing_publication_material 'Bruker SHELXTL'
_computing_structure_refinement 'SHELXL-97 (Sheldrick, 1997)'
_computing_structure_solution 'SHELXS-97 (Sheldrick, 1990)'
_diffrn_ambient_temperature 100(2)
_diffrn_measured_fraction_theta_full 0.998
_diffrn_measured_fraction_theta_max 0.998
_diffrn_measurement_device_type 'CCD area detector'
_diffrn_measurement_method 'phi and omega scans'
_diffrn_radiation_monochromator graphite
_diffrn_radiation_source 'fine-focus sealed tube'
_diffrn_radiation_type MoK\a
_diffrn_radiation_wavelength 0.71073
_diffrn_reflns_av_R_equivalents 0.0233
_diffrn_reflns_av_sigmaI/netI 0.0219
_diffrn_reflns_limit_h_max 30
_diffrn_reflns_limit_h_min -31
_diffrn_reflns_limit_k_max 16
_diffrn_reflns_limit_k_min -15
_diffrn_reflns_limit_l_max 23
_diffrn_reflns_limit_l_min -24
_diffrn_reflns_number 21220
_diffrn_reflns_theta_full 26.42
_diffrn_reflns_theta_max 26.42
_diffrn_reflns_theta_min 1.83
_exptl_absorpt_coefficient_mu 4.749
_exptl_absorpt_correction_T_max 0.4502
_exptl_absorpt_correction_T_min 0.3831
_exptl_absorpt_correction_type multi-scan
_exptl_absorpt_process_details SADABS
_exptl_crystal_colour red
_exptl_crystal_density_diffrn 1.645
_exptl_crystal_density_method 'not measured'
_exptl_crystal_description block
_exptl_crystal_F_000 2664
_exptl_crystal_size_max 0.25
_exptl_crystal_size_mid 0.25
_exptl_crystal_size_min 0.20
_refine_diff_density_max 0.430
_refine_diff_density_min -0.297
_refine_diff_density_rms 0.065
_refine_ls_extinction_method none
_refine_ls_goodness_of_fit_ref 1.042
_refine_ls_hydrogen_treatment mixed
_refine_ls_matrix_type full
_refine_ls_number_parameters 248
_refine_ls_number_reflns 5566
_refine_ls_number_restraints 0
_refine_ls_restrained_S_all 1.042
_refine_ls_R_factor_all 0.0203
_refine_ls_R_factor_gt 0.0181
_refine_ls_shift/su_max 0.002
_refine_ls_shift/su_mean 0.000
_refine_ls_structure_factor_coef Fsqd
_refine_ls_weighting_details 'calc w=1/[\s^2^(Fo^2^)+(0.0180P)^2^+5.0793P] where P=(Fo^2^+2Fc^2^)/3'
_refine_ls_weighting_scheme calc
_refine_ls_wR_factor_gt 0.0418
_refine_ls_wR_factor_ref 0.0424
_reflns_number_gt 5185
_reflns_number_total 5566
_reflns_threshold_expression >2sigma(I)
_cod_data_source_file b212151d.txt
_cod_data_source_block s1305abs
_cod_depositor_comments
;
The following automatic conversions were performed:
'_symmetry_cell_setting' value 'Monoclinic' changed to 'monoclinic'
according to '/home/saulius/struct/CIF-dictionaries/cif_core.dic'
dictionary named 'cif_core.dic' version 2.4.1 from 2010-06-29.

Automatic conversion script
Id: cif_fix_enum 1527 2010-12-29 10:47:43Z saulius 
;
_cod_original_cell_volume 5413.1(14)
_cod_original_sg_symbol_H-M C2/c
_cod_database_code 7012574

loop_
_symmetry_equiv_pos_as_xyz
'x, y, z'
'-x, y, -z+1/2'
'x+1/2, y+1/2, z'
'-x+1/2, y+1/2, -z+1/2'
'-x, -y, -z'
'x, -y, z-1/2'
'-x+1/2, -y+1/2, -z'
'x+1/2, -y+1/2, z-1/2'

loop_
_atom_site_label
_atom_site_type_symbol
_atom_site_fract_x
_atom_site_fract_y
_atom_site_fract_z
_atom_site_U_iso_or_equiv
_atom_site_adp_type
_atom_site_occupancy
_atom_site_symmetry_multiplicity
_atom_site_calc_flag
_atom_site_refinement_flags
_atom_site_disorder_assembly
_atom_site_disorder_group
Sb1 Sb 0.0000 0.037128(12) 0.2500 0.01273(4) Uani 1 2 d S . .
Se1 Se 0.037926(8) 0.028533(14) 0.131975(11) 0.01555(5) Uani 1 1 d . . .
Se2 Se 0.100426(8) -0.101521(15) 0.355290(11) 0.01687(5) Uani 1 1 d . . .
Se3 Se 0.079152(8) 0.192292(14) 0.359054(11) 0.01659(5) Uani 1 1 d . . .
P1 P 0.08940(2) -0.11621(4) 0.15037(3) 0.01319(9) Uani 1 1 d . . .
P2 P 0.17136(2) -0.08955(4) 0.31976(3) 0.01346(10) Uani 1 1 d . . .
P3 P 0.06661(2) 0.35028(4) 0.31264(3) 0.01461(10) Uani 1 1 d . . .
N1 N 0.15339(7) -0.12845(12) 0.23251(9) 0.0146(3) Uani 1 1 d . . .
N2 N 0.0000 0.39148(17) 0.2500 0.0160(4) Uani 1 2 d S . .
C1 C 0.03573(8) -0.22208(14) 0.13809(11) 0.0177(4) Uani 1 1 d . . .
H1 H 0.0160 -0.2016 0.1701 0.021 Uiso 1 1 calc R . .
C2 C 0.06738(10) -0.32594(16) 0.17230(14) 0.0315(5) Uani 1 1 d . . .
H2A H 0.0822 -0.3551 0.1380 0.047 Uiso 1 1 calc R . .
H2B H 0.0378 -0.3736 0.1746 0.047 Uiso 1 1 calc R . .
H2C H 0.1024 -0.3155 0.2262 0.047 Uiso 1 1 calc R . .
C3 C -0.01723(9) -0.23140(16) 0.05146(11) 0.0250(4) Uani 1 1 d . . .
H3A H -0.0494 -0.2766 0.0495 0.038 Uiso 1 1 calc R . .
H3B H -0.0014 -0.2607 0.0184 0.038 Uiso 1 1 calc R . .
H3C H -0.0346 -0.1628 0.0313 0.038 Uiso 1 1 calc R . .
C4 C 0.10844(9) -0.12422(15) 0.07040(11) 0.0185(4) Uani 1 1 d . . .
H4 H 0.0691 -0.1314 0.0185 0.022 Uiso 1 1 calc R . .
C5 C 0.14836(9) -0.21958(16) 0.08174(11) 0.0228(4) Uani 1 1 d . . .
H5A H 0.1858 -0.2166 0.1343 0.034 Uiso 1 1 calc R . .
H5B H 0.1599 -0.2210 0.0401 0.034 Uiso 1 1 calc R . .
H5C H 0.1250 -0.2821 0.0781 0.034 Uiso 1 1 calc R . .
C6 C 0.14160(10) -0.02670(16) 0.06649(13) 0.0255(5) Uani 1 1 d . . .
H6A H 0.1476 -0.0307 0.0201 0.038 Uiso 1 1 calc R . .
H6B H 0.1818 -0.0211 0.1153 0.038 Uiso 1 1 calc R . .
H6C H 0.1166 0.0342 0.0615 0.038 Uiso 1 1 calc R . .
C7 C 0.23648(8) -0.17002(15) 0.39015(11) 0.0176(4) Uani 1 1 d . . .
H7 H 0.2503 -0.1438 0.4452 0.021 Uiso 1 1 calc R . .
C8 C 0.21693(10) -0.28249(16) 0.38661(13) 0.0266(5) Uani 1 1 d . . .
H8A H 0.2517 -0.3226 0.4271 0.040 Uiso 1 1 calc R . .
H8B H 0.2043 -0.3108 0.3336 0.040 Uiso 1 1 calc R . .
H8C H 0.1823 -0.2863 0.3968 0.040 Uiso 1 1 calc R . .
C9 C 0.29160(9) -0.16340(17) 0.37615(12) 0.0250(4) Uani 1 1 d . . .
H9A H 0.2784 -0.1826 0.3209 0.037 Uiso 1 1 calc R . .
H9B H 0.3241 -0.2108 0.4125 0.037 Uiso 1 1 calc R . .
H9C H 0.3076 -0.0926 0.3861 0.037 Uiso 1 1 calc R . .
C10 C 0.19763(9) 0.04547(14) 0.33569(11) 0.0170(4) Uani 1 1 d . . .
H10 H 0.1595 0.0887 0.3151 0.020 Uiso 1 1 calc R . .
C11 C 0.23690(9) 0.07120(16) 0.42499(12) 0.0249(4) Uani 1 1 d . . .
H11A H 0.2434 0.1460 0.4317 0.037 Uiso 1 1 calc R . .
H11B H 0.2769 0.0362 0.4472 0.037 Uiso 1 1 calc R . .
H11C H 0.2154 0.0477 0.4530 0.037 Uiso 1 1 calc R . .
C12 C 0.22904(10) 0.07809(16) 0.28800(13) 0.0256(4) Uani 1 1 d . . .
H12A H 0.2681 0.0406 0.3079 0.038 Uiso 1 1 calc R . .
H12B H 0.2372 0.1526 0.2942 0.038 Uiso 1 1 calc R . .
H12C H 0.2019 0.0619 0.2314 0.038 Uiso 1 1 calc R . .
C13 C 0.09540(9) 0.43314(15) 0.40099(11) 0.0203(4) Uani 1 1 d . . .
H13 H 0.1369 0.4066 0.4418 0.024 Uiso 1 1 calc R . .
C14 C 0.05316(10) 0.42839(16) 0.43694(12) 0.0254(4) Uani 1 1 d . . .
H14A H 0.0127 0.4572 0.3990 0.038 Uiso 1 1 calc R . .
H14B H 0.0714 0.4686 0.4865 0.038 Uiso 1 1 calc R . .
H14C H 0.0483 0.3563 0.4484 0.038 Uiso 1 1 calc R . .
C15 C 0.10352(11) 0.54488(15) 0.38180(14) 0.0288(5) Uani 1 1 d . . .
H15A H 0.1200 0.5867 0.4304 0.043 Uiso 1 1 calc R . .
H15B H 0.0634 0.5727 0.3416 0.043 Uiso 1 1 calc R . .
H15C H 0.1322 0.5467 0.3611 0.043 Uiso 1 1 calc R . .
C16 C 0.11679(9) 0.37204(15) 0.27010(11) 0.0195(4) Uani 1 1 d . . .
H16 H 0.1089 0.4440 0.2483 0.023 Uiso 1 1 calc R . .
C17 C 0.18570(9) 0.36416(17) 0.33068(13) 0.0267(5) Uani 1 1 d . . .
H17A H 0.2096 0.3758 0.3037 0.040 Uiso 1 1 calc R . .
H17B H 0.1949 0.2952 0.3549 0.040 Uiso 1 1 calc R . .
H17C H 0.1968 0.4164 0.3723 0.040 Uiso 1 1 calc R . .
C18 C 0.09862(9) 0.29859(16) 0.19990(12) 0.0234(4) Uani 1 1 d . . .
H18A H 0.1135 0.2289 0.2201 0.035 Uiso 1 1 calc R . .
H18B H 0.1171 0.3224 0.1683 0.035 Uiso 1 1 calc R . .
H18C H 0.0536 0.2975 0.1663 0.035 Uiso 1 1 calc R . .

loop_
_atom_site_aniso_label
_atom_site_aniso_U_11
_atom_site_aniso_U_22
_atom_site_aniso_U_33
_atom_site_aniso_U_23
_atom_site_aniso_U_13
_atom_site_aniso_U_12
Sb1 0.01080(8) 0.01618(9) 0.01182(8) 0.000 0.00607(7) 0.000
Se1 0.01620(10) 0.01910(10) 0.01292(9) 0.00288(7) 0.00842(8) 0.00444(7)
Se2 0.01390(9) 0.02534(10) 0.01356(9) 0.00263(7) 0.00847(8) 0.00132(7)
Se3 0.01437(9) 0.01794(10) 0.01388(9) 0.00082(7) 0.00432(7) -0.00050(7)
P1 0.0119(2) 0.0175(2) 0.0102(2) 0.00034(17) 0.00545(18) 0.00159(18)
P2 0.0109(2) 0.0191(2) 0.0101(2) 0.00034(17) 0.00504(18) 0.00018(18)
P3 0.0118(2) 0.0171(2) 0.0136(2) -0.00044(18) 0.00537(19) -0.00089(18)
N1 0.0133(8) 0.0192(8) 0.0110(7) 0.0007(6) 0.0059(6) 0.0011(6)
N2 0.0131(11) 0.0182(11) 0.0155(11) 0.000 0.0062(9) 0.000
C1 0.0137(9) 0.0204(10) 0.0160(9) -0.0013(7) 0.0052(8) -0.0020(7)
C2 0.0251(11) 0.0237(11) 0.0357(13) 0.0059(9) 0.0075(10) -0.0018(9)
C3 0.0196(10) 0.0296(11) 0.0186(10) -0.0041(8) 0.0040(8) -0.0050(9)
C4 0.0156(9) 0.0290(10) 0.0105(9) 0.0010(7) 0.0061(7) 0.0055(8)
C5 0.0206(10) 0.0309(11) 0.0169(10) -0.0042(8) 0.0093(8) 0.0054(8)
C6 0.0267(11) 0.0327(12) 0.0255(11) 0.0079(9) 0.0194(9) 0.0074(9)
C7 0.0144(9) 0.0251(10) 0.0109(9) 0.0024(7) 0.0046(7) 0.0025(8)
C8 0.0228(11) 0.0275(11) 0.0274(11) 0.0087(9) 0.0109(9) 0.0054(9)
C9 0.0164(10) 0.0341(12) 0.0243(11) 0.0070(9) 0.0101(9) 0.0059(9)
C10 0.0144(9) 0.0200(9) 0.0149(9) -0.0014(7) 0.0060(8) -0.0014(7)
C11 0.0201(10) 0.0281(11) 0.0196(10) -0.0068(8) 0.0047(9) -0.0025(8)
C12 0.0269(11) 0.0261(11) 0.0282(11) 0.0000(9) 0.0169(10) -0.0057(9)
C13 0.0179(10) 0.0224(10) 0.0153(9) -0.0036(8) 0.0042(8) -0.0013(8)
C14 0.0322(12) 0.0267(11) 0.0190(10) -0.0031(8) 0.0142(9) 0.0005(9)
C15 0.0335(12) 0.0230(11) 0.0313(12) -0.0079(9) 0.0171(10) -0.0077(9)
C16 0.0153(9) 0.0215(10) 0.0238(10) 0.0028(8) 0.0114(8) -0.0012(8)
C17 0.0150(10) 0.0340(12) 0.0307(12) -0.0033(9) 0.0111(9) -0.0036(9)
C18 0.0206(10) 0.0293(11) 0.0249(11) -0.0008(8) 0.0149(9) -0.0001(8)

loop_
_atom_type_symbol
_atom_type_description
_atom_type_scat_dispersion_real
_atom_type_scat_dispersion_imag
_atom_type_scat_source
C C 0.0033 0.0016 'International Tables Vol C Tables 4.2.6.8 and 6.1.1.4'
H H 0.0000 0.0000 'International Tables Vol C Tables 4.2.6.8 and 6.1.1.4'
N N 0.0061 0.0033 'International Tables Vol C Tables 4.2.6.8 and 6.1.1.4'
P P 0.1023 0.0942 'International Tables Vol C Tables 4.2.6.8 and 6.1.1.4'
Se Se -0.0929 2.2259 'International Tables Vol C Tables 4.2.6.8 and 6.1.1.4'
Sb Sb -0.5866 1.5461 'International Tables Vol C Tables 4.2.6.8 and 6.1.1.4'

loop_
_geom_angle_atom_site_label_1
_geom_angle_atom_site_label_2
_geom_angle_atom_site_label_3
_geom_angle
_geom_angle_site_symmetry_1
_geom_angle_site_symmetry_3
_geom_angle_publ_flag
Se3 Sb1 Se3 91.176(14) . 2 ?
Se3 Sb1 Se1 103.380(12) . . ?
Se3 Sb1 Se1 79.793(12) 2 . ?
Se3 Sb1 Se1 79.793(12) . 2 ?
Se3 Sb1 Se1 103.379(12) 2 2 ?
Se1 Sb1 Se1 175.562(10) . 2 ?
Se3 Sb1 Se2 167.986(6) . 2 ?
Se3 Sb1 Se2 83.099(12) 2 2 ?
Se1 Sb1 Se2 86.051(12) . 2 ?
Se1 Sb1 Se2 91.226(12) 2 2 ?
Se3 Sb1 Se2 83.099(12) . . ?
Se3 Sb1 Se2 167.986(6) 2 . ?
Se1 Sb1 Se2 91.226(12) . . ?
Se1 Sb1 Se2 86.051(12) 2 . ?
Se2 Sb1 Se2 104.390(14) 2 . ?
P1 Se1 Sb1 107.547(15) . . ?
P2 Se2 Sb1 106.502(18) . . ?
P3 Se3 Sb1 116.517(17) . . ?
N1 P1 C4 106.28(8) . . ?
N1 P1 C1 110.83(8) . . ?
C4 P1 C1 109.00(9) . . ?
N1 P1 Se1 117.28(6) . . ?
C4 P1 Se1 106.73(6) . . ?
C1 P1 Se1 106.45(6) . . ?
N1 P2 C10 111.51(8) . . ?
N1 P2 C7 106.47(8) . . ?
C10 P2 C7 107.72(9) . . ?
N1 P2 Se2 117.41(6) . . ?
C10 P2 Se2 106.87(6) . . ?
C7 P2 Se2 106.39(6) . . ?
N2 P3 C16 107.33(7) . . ?
N2 P3 C13 106.91(9) . . ?
C16 P3 C13 106.81(9) . . ?
N2 P3 Se3 120.55(7) . . ?
C16 P3 Se3 109.69(7) . . ?
C13 P3 Se3 104.77(7) . . ?
P2 N1 P1 129.25(10) . . ?
P3 N2 P3 140.68(15) . 2 ?
C2 C1 C3 112.37(16) . . ?
C2 C1 P1 114.19(13) . . ?
C3 C1 P1 111.97(13) . . ?
C2 C1 H1 105.8 . . ?
C3 C1 H1 105.8 . . ?
P1 C1 H1 105.8 . . ?
C1 C2 H2A 109.5 . . ?
C1 C2 H2B 109.5 . . ?
H2A C2 H2B 109.5 . . ?
C1 C2 H2C 109.5 . . ?
H2A C2 H2C 109.5 . . ?
H2B C2 H2C 109.5 . . ?
C1 C3 H3A 109.5 . . ?
C1 C3 H3B 109.5 . . ?
H3A C3 H3B 109.5 . . ?
C1 C3 H3C 109.5 . . ?
H3A C3 H3C 109.5 . . ?
H3B C3 H3C 109.5 . . ?
C6 C4 C5 109.99(16) . . ?
C6 C4 P1 111.61(13) . . ?
C5 C4 P1 110.38(13) . . ?
C6 C4 H4 108.3 . . ?
C5 C4 H4 108.3 . . ?
P1 C4 H4 108.3 . . ?
C4 C5 H5A 109.5 . . ?
C4 C5 H5B 109.5 . . ?
H5A C5 H5B 109.5 . . ?
C4 C5 H5C 109.5 . . ?
H5A C5 H5C 109.5 . . ?
H5B C5 H5C 109.5 . . ?
C4 C6 H6A 109.5 . . ?
C4 C6 H6B 109.5 . . ?
H6A C6 H6B 109.5 . . ?
C4 C6 H6C 109.5 . . ?
H6A C6 H6C 109.5 . . ?
H6B C6 H6C 109.5 . . ?
C8 C7 C9 109.93(16) . . ?
C8 C7 P2 111.22(13) . . ?
C9 C7 P2 112.30(13) . . ?
C8 C7 H7 107.7 . . ?
C9 C7 H7 107.7 . . ?
P2 C7 H7 107.7 . . ?
C7 C8 H8A 109.5 . . ?
C7 C8 H8B 109.5 . . ?
H8A C8 H8B 109.5 . . ?
C7 C8 H8C 109.5 . . ?
H8A C8 H8C 109.5 . . ?
H8B C8 H8C 109.5 . . ?
C7 C9 H9A 109.5 . . ?
C7 C9 H9B 109.5 . . ?
H9A C9 H9B 109.5 . . ?
C7 C9 H9C 109.5 . . ?
H9A C9 H9C 109.5 . . ?
H9B C9 H9C 109.5 . . ?
C12 C10 C11 112.48(16) . . ?
C12 C10 P2 114.00(13) . . ?
C11 C10 P2 111.66(13) . . ?
C12 C10 H10 106.0 . . ?
C11 C10 H10 106.0 . . ?
P2 C10 H10 106.0 . . ?
C10 C11 H11A 109.5 . . ?
C10 C11 H11B 109.5 . . ?
H11A C11 H11B 109.5 . . ?
C10 C11 H11C 109.5 . . ?
H11A C11 H11C 109.5 . . ?
H11B C11 H11C 109.5 . . ?
C10 C12 H12A 109.5 . . ?
C10 C12 H12B 109.5 . . ?
H12A C12 H12B 109.5 . . ?
C10 C12 H12C 109.5 . . ?
H12A C12 H12C 109.5 . . ?
H12B C12 H12C 109.5 . . ?
C14 C13 C15 110.67(17) . . ?
C14 C13 P3 111.14(14) . . ?
C15 C13 P3 111.41(14) . . ?
C14 C13 H13 107.8 . . ?
C15 C13 H13 107.8 . . ?
P3 C13 H13 107.8 . . ?
C13 C14 H14A 109.5 . . ?
C13 C14 H14B 109.5 . . ?
H14A C14 H14B 109.5 . . ?
C13 C14 H14C 109.5 . . ?
H14A C14 H14C 109.5 . . ?
H14B C14 H14C 109.5 . . ?
C13 C15 H15A 109.5 . . ?
C13 C15 H15B 109.5 . . ?
H15A C15 H15B 109.5 . . ?
C13 C15 H15C 109.5 . . ?
H15A C15 H15C 109.5 . . ?
H15B C15 H15C 109.5 . . ?
C17 C16 C18 111.23(16) . . ?
C17 C16 P3 114.01(14) . . ?
C18 C16 P3 109.60(13) . . ?
C17 C16 H16 107.2 . . ?
C18 C16 H16 107.2 . . ?
P3 C16 H16 107.2 . . ?
C16 C17 H17A 109.5 . . ?
C16 C17 H17B 109.5 . . ?
H17A C17 H17B 109.5 . . ?
C16 C17 H17C 109.5 . . ?
H17A C17 H17C 109.5 . . ?
H17B C17 H17C 109.5 . . ?
C16 C18 H18A 109.5 . . ?
C16 C18 H18B 109.5 . . ?
H18A C18 H18B 109.5 . . ?
C16 C18 H18C 109.5 . . ?
H18A C18 H18C 109.5 . . ?
H18B C18 H18C 109.5 . . ?

loop_
_geom_bond_atom_site_label_1
_geom_bond_atom_site_label_2
_geom_bond_distance
_geom_bond_site_symmetry_2
_geom_bond_publ_flag
Sb1 Se3 2.8694(3) . ?
Sb1 Se3 2.8694(3) 2 ?
Sb1 Se1 2.8726(4) . ?
Sb1 Se1 2.8726(4) 2 ?
Sb1 Se2 2.9273(4) 2 ?
Sb1 Se2 2.9273(4) . ?
Se1 P1 2.1982(5) . ?
Se2 P2 2.1996(6) . ?
Se3 P3 2.1916(6) . ?
P1 N1 1.6041(15) . ?
P1 C4 1.8310(19) . ?
P1 C1 1.8471(19) . ?
P2 N1 1.5947(15) . ?
P2 C10 1.8377(19) . ?
P2 C7 1.8378(19) . ?
P3 N2 1.5849(9) . ?
P3 C16 1.8294(19) . ?
P3 C13 1.8327(19) . ?
N2 P3 1.5849(9) 2 ?
C1 C2 1.532(3) . ?
C1 C3 1.537(3) . ?
C1 H1 1.0000 . ?
C2 H2A 0.9800 . ?
C2 H2B 0.9800 . ?
C2 H2C 0.9800 . ?
C3 H3A 0.9800 . ?
C3 H3B 0.9800 . ?
C3 H3C 0.9800 . ?
C4 C6 1.532(3) . ?
C4 C5 1.532(3) . ?
C4 H4 1.0000 . ?
C5 H5A 0.9800 . ?
C5 H5B 0.9800 . ?
C5 H5C 0.9800 . ?
C6 H6A 0.9800 . ?
C6 H6B 0.9800 . ?
C6 H6C 0.9800 . ?
C7 C8 1.526(3) . ?
C7 C9 1.531(3) . ?
C7 H7 1.0000 . ?
C8 H8A 0.9800 . ?
C8 H8B 0.9800 . ?
C8 H8C 0.9800 . ?
C9 H9A 0.9800 . ?
C9 H9B 0.9800 . ?
C9 H9C 0.9800 . ?
C10 C12 1.536(3) . ?
C10 C11 1.538(3) . ?
C10 H10 1.0000 . ?
C11 H11A 0.9800 . ?
C11 H11B 0.9800 . ?
C11 H11C 0.9800 . ?
C12 H12A 0.9800 . ?
C12 H12B 0.9800 . ?
C12 H12C 0.9800 . ?
C13 C14 1.525(3) . ?
C13 C15 1.531(3) . ?
C13 H13 1.0000 . ?
C14 H14A 0.9800 . ?
C14 H14B 0.9800 . ?
C14 H14C 0.9800 . ?
C15 H15A 0.9800 . ?
C15 H15B 0.9800 . ?
C15 H15C 0.9800 . ?
C16 C17 1.529(3) . ?
C16 C18 1.528(3) . ?
C16 H16 1.0000 . ?
C17 H17A 0.9800 . ?
C17 H17B 0.9800 . ?
C17 H17C 0.9800 . ?
C18 H18A 0.9800 . ?
C18 H18B 0.9800 . ?
C18 H18C 0.9800 . ?

loop_
_geom_torsion_atom_site_label_1
_geom_torsion_atom_site_label_2
_geom_torsion_atom_site_label_3
_geom_torsion_atom_site_label_4
_geom_torsion
_geom_torsion_site_symmetry_1
_geom_torsion_site_symmetry_2
_geom_torsion_site_symmetry_3
_geom_torsion_site_symmetry_4
_geom_torsion_publ_flag
Se3 Sb1 Se1 P1 107.197(18) . . . . ?
Se3 Sb1 Se1 P1 -164.028(15) 2 . . . ?
Se1 Sb1 Se1 P1 -28.092(15) 2 . . . ?
Se2 Sb1 Se1 P1 -80.341(18) 2 . . . ?
Se2 Sb1 Se1 P1 24.000(15) . . . . ?
Se3 Sb1 Se2 P2 -80.732(18) . . . . ?
Se3 Sb1 Se2 P2 -18.73(4) 2 . . . ?
Se1 Sb1 Se2 P2 22.598(15) . . . . ?
Se1 Sb1 Se2 P2 -160.911(15) 2 . . . ?
Se2 Sb1 Se2 P2 108.835(17) 2 . . . ?
Se3 Sb1 Se3 P3 -13.885(14) 2 . . . ?
Se1 Sb1 Se3 P3 65.902(19) . . . . ?
Se1 Sb1 Se3 P3 -117.269(19) 2 . . . ?
Se2 Sb1 Se3 P3 -75.14(4) 2 . . . ?
Se2 Sb1 Se3 P3 155.522(16) . . . . ?
Sb1 Se1 P1 N1 -64.83(7) . . . . ?
Sb1 Se1 P1 C4 176.19(7) . . . . ?
Sb1 Se1 P1 C1 59.88(6) . . . . ?
Sb1 Se2 P2 N1 -64.59(7) . . . . ?
Sb1 Se2 P2 C10 61.49(6) . . . . ?
Sb1 Se2 P2 C7 176.37(6) . . . . ?
Sb1 Se3 P3 N2 35.17(4) . . . . ?
Sb1 Se3 P3 C16 -90.19(7) . . . . ?
Sb1 Se3 P3 C13 155.49(7) . . . . ?
C10 P2 N1 P1 -84.95(14) . . . . ?
C7 P2 N1 P1 157.81(12) . . . . ?
Se2 P2 N1 P1 38.81(14) . . . . ?
C4 P1 N1 P2 155.67(12) . . . . ?
C1 P1 N1 P2 -86.03(14) . . . . ?
Se1 P1 N1 P2 36.45(14) . . . . ?
C16 P3 N2 P3 106.42(7) . . . 2 ?
C13 P3 N2 P3 -139.28(7) . . . 2 ?
Se3 P3 N2 P3 -20.03(2) . . . 2 ?
N1 P1 C1 C2 -34.22(17) . . . . ?
C4 P1 C1 C2 82.42(16) . . . . ?
Se1 P1 C1 C2 -162.80(13) . . . . ?
N1 P1 C1 C3 -163.35(13) . . . . ?
C4 P1 C1 C3 -46.71(16) . . . . ?
Se1 P1 C1 C3 68.07(14) . . . . ?
N1 P1 C4 C6 -72.40(15) . . . . ?
C1 P1 C4 C6 168.10(13) . . . . ?
Se1 P1 C4 C6 53.51(14) . . . . ?
N1 P1 C4 C5 50.24(15) . . . . ?
C1 P1 C4 C5 -69.25(15) . . . . ?
Se1 P1 C4 C5 176.15(12) . . . . ?
N1 P2 C7 C8 -65.77(15) . . . . ?
C10 P2 C7 C8 174.50(13) . . . . ?
Se2 P2 C7 C8 60.20(14) . . . . ?
N1 P2 C7 C9 57.91(16) . . . . ?
C10 P2 C7 C9 -61.82(16) . . . . ?
Se2 P2 C7 C9 -176.12(12) . . . . ?
N1 P2 C10 C12 -29.88(17) . . . . ?
C7 P2 C10 C12 86.60(15) . . . . ?
Se2 P2 C10 C12 -159.42(13) . . . . ?
N1 P2 C10 C11 -158.72(13) . . . . ?
C7 P2 C10 C11 -42.25(16) . . . . ?
Se2 P2 C10 C11 71.74(14) . . . . ?
N2 P3 C13 C14 60.16(16) . . . . ?
C16 P3 C13 C14 174.80(14) . . . . ?
Se3 P3 C13 C14 -68.86(14) . . . . ?
N2 P3 C13 C15 -63.76(16) . . . . ?
C16 P3 C13 C15 50.89(17) . . . . ?
Se3 P3 C13 C15 167.23(13) . . . . ?
N2 P3 C16 C17 164.34(15) . . . . ?
C13 P3 C16 C17 49.98(17) . . . . ?
Se3 P3 C16 C17 -63.03(15) . . . . ?
N2 P3 C16 C18 -70.26(16) . . . . ?
C13 P3 C16 C18 175.38(13) . . . . ?
Se3 P3 C16 C18 62.37(14) . . . . ?
